data_9001231
loop_
_publ_author_name
'Lager, G. A.'
'Armbruster, T.'
'Rotella, F. J.'
'Rossman, G. R.'

_publ_section_title
;
 OH substitution in garnets: X-ray and neutron diffraction, infrared, and
 geometric-modeling studies
;
_journal_name_full 'American Mineralogist'
_journal_page_first 840
_journal_page_last 851
_journal_volume 74
_journal_year 1989
_chemical_formula_sum 'Al2 Ca3 D2.796 O12 Si2.301'
_chemical_name_mineral 'Hibschite (deuterated)'
_space_group_IT_number 230
_symmetry_space_group_name_Hall '-I 4bd 2c 3'
_symmetry_space_group_name_H-M 'I a -3 d'
_cell_angle_alpha 90
_cell_angle_beta 90
_cell_angle_gamma 90
_cell_length_a 12.010
_cell_length_b 12.010
_cell_length_c 12.010
_cell_formula_units_Z 8
_cell_volume 1732.324
_exptl_crystal_density_diffrn 3.347
_cod_original_formula_sum 'Ca3 Al2 Si2.301 O12 D2.796'
_cod_database_code 9001231

loop_
_symmetry_equiv_pos_as_xyz
x,y,z
1/2+x,1/2+y,1/2+z
z,1/2-x,1/2+y
1/2+z,-x,+y
-y,1/2+z,1/2-x
1/2-y,+z,-x
x,1/2-y,1/2+z
1/2+x,-y,+z
-z,1/2+x,1/2-y
1/2-z,+x,-y
y,1/2-z,1/2+x
1/2+y,-z,+x
-x,1/2+y,1/2-z
1/2-x,+y,-z
3/4+x,1/4-z,3/4-y
1/4+x,3/4-z,1/4-y
3/4-z,1/4+y,3/4+x
1/4-z,3/4+y,1/4+x
3/4+y,1/4-x,3/4-z
1/4+y,3/4-x,1/4-z
3/4-x,1/4+z,3/4+y
1/4-x,3/4+z,1/4+y
3/4+z,1/4-y,3/4-x
1/4+z,3/4-y,1/4-x
3/4-y,1/4+x,3/4+z
1/4-y,3/4+x,1/4+z
1/4+x,1/4+z,1/4+y
3/4+x,3/4+z,3/4+y
1/4-z,1/4-y,1/4-x
3/4-z,3/4-y,3/4-x
1/4+y,1/4+x,1/4+z
3/4+y,3/4+x,3/4+z
1/4-x,1/4-z,1/4-y
3/4-x,3/4-z,3/4-y
1/4+z,1/4+y,1/4+x
3/4+z,3/4+y,3/4+x
1/4-y,1/4-x,1/4-z
3/4-y,3/4-x,3/4-z
1/2+z,x,1/2-y
+z,1/2+x,-y
1/2-y,-z,1/2+x
-y,1/2-z,+x
1/2+x,y,1/2-z
+x,1/2+y,-z
1/2-z,-x,1/2+y
-z,1/2-x,+y
1/2+y,z,1/2-x
+y,1/2+z,-x
1/2-x,-y,1/2+z
-x,1/2-y,+z
1/2-z,1/2+x,y
-z,+x,1/2+y
1/2+y,1/2-z,-x
+y,-z,1/2-x
1/2-x,1/2+y,z
-x,+y,1/2+z
1/2+z,1/2-x,-y
+z,-x,1/2-y
1/2-y,1/2+z,x
-y,+z,1/2+x
1/2+x,1/2-y,-z
+x,-y,1/2-z
3/4-x,3/4+z,1/4-y
1/4-x,1/4+z,3/4-y
3/4+z,3/4-y,1/4+x
1/4+z,1/4-y,3/4+x
3/4-y,3/4+x,1/4-z
1/4-y,1/4+x,3/4-z
3/4+x,3/4-z,1/4+y
1/4+x,1/4-z,3/4+y
3/4-z,3/4+y,1/4-x
1/4-z,1/4+y,3/4-x
3/4+y,3/4-x,1/4+z
1/4+y,1/4-x,3/4+z
1/4-x,3/4-z,3/4+y
3/4-x,1/4-z,1/4+y
1/4+z,3/4+y,3/4-x
3/4+z,1/4+y,1/4-x
1/4-y,3/4-x,3/4+z
3/4-y,1/4-x,1/4+z
1/4+x,3/4+z,3/4-y
3/4+x,1/4+z,1/4-y
1/4-z,3/4-y,3/4+x
3/4-z,1/4-y,1/4+x
1/4+y,3/4+x,3/4-z
3/4+y,1/4+x,1/4-z
-z,-x,-y
1/2-z,1/2-x,1/2-y
y,z,x
1/2+y,1/2+z,1/2+x
-x,-y,-z
1/2-x,1/2-y,1/2-z
z,x,y
1/2+z,1/2+x,1/2+y
-y,-z,-x
1/2-y,1/2-z,1/2-x

loop_
_atom_site_label
_atom_site_fract_x
_atom_site_fract_y
_atom_site_fract_z
_atom_site_occupancy
_atom_site_U_iso_or_equiv
CaX 0.00000 0.25000 0.12500 1.00000 0.00595
AlY 0.00000 0.00000 0.00000 1.00000 0.00836
SiY 0.37500 0.00000 0.25000 0.76700 0.00380
O 0.03561 0.04653 0.64957 1.00000 0.00811
D 0.09650 0.05200 0.66000 0.23300 0.02166

_database_code_amcsd 0001255
